data_1562217
loop_
_publ_author_name
'Hazari, Debdoot'
'Jana, Swapan Kumar'
'Fleck, Michel'
'Zangrando, Ennio'
'Dalai, Sudipta'

_publ_section_title
;
 Two three-dimensional coordination polymers of lead(II) with
 iminodiacetate and naphthalene-dicarboxylate anions: Synthesis,
 characterization and luminescence behavior
;
_journal_name_full 'Journal of Solid State Chemistry'
_journal_page_first 43
_journal_page_last 48
_journal_paper_doi 10.1016/j.jssc.2014.07.004
_journal_volume 219
_journal_year 2014
_chemical_formula_moiety 'C36 H33 N7 O13 Pb3, 2(H2 O)'
_chemical_formula_sum 'C36 H37 N7 O15 Pb3'
_chemical_formula_weight 1429.30
_space_group_IT_number 15
_space_group_name_Hall '-C 2yc'
_space_group_name_H-M_alt 'C 1 2/c 1'
_symmetry_cell_setting monoclinic
_symmetry_space_group_name_H-M 'C 1 2/c 1'
_atom_sites_solution_hydrogens geom
_atom_sites_solution_primary direct
_atom_sites_solution_secondary difmap
_audit_creation_method SHELXL-97
_cell_angle_alpha 90.00
_cell_angle_beta 106.355(2)
_cell_angle_gamma 90.00
_cell_formula_units_Z 4
_cell_length_a 18.4854(7)
_cell_length_b 8.8120(3)
_cell_length_c 25.1098(8)
_cell_measurement_temperature 296(2)
_cell_volume 3924.7(2)
_computing_cell_refinement 'Bruker SAINT'
_computing_data_collection 'Bruker APEX2'
_computing_data_reduction 'Bruker SAINT'
_computing_molecular_graphics 'Bruker SHELXTL'
_computing_publication_material 'Bruker SHELXTL'
_computing_structure_refinement 'SHELXL-97 (Sheldrick, 2008)'
_computing_structure_solution 'SHELXS-97 (Sheldrick, 2008)'
_diffrn_ambient_temperature 296(2)
_diffrn_measured_fraction_theta_full 0.999
_diffrn_measured_fraction_theta_max 0.999
_diffrn_radiation_monochromator graphite
_diffrn_radiation_source 'fine-focus sealed tube'
_diffrn_radiation_type MoK\a
_diffrn_radiation_wavelength 0.71073
_diffrn_reflns_av_R_equivalents 0.0728
_diffrn_reflns_av_sigmaI/netI 0.0495
_diffrn_reflns_limit_h_max 26
_diffrn_reflns_limit_h_min -26
_diffrn_reflns_limit_k_max 12
_diffrn_reflns_limit_k_min -12
_diffrn_reflns_limit_l_max 36
_diffrn_reflns_limit_l_min -28
_diffrn_reflns_number 25056
_diffrn_reflns_theta_full 30.99
_diffrn_reflns_theta_max 30.99
_diffrn_reflns_theta_min 1.69
_exptl_absorpt_coefficient_mu 12.919
_exptl_absorpt_correction_type multi-scan
_exptl_absorpt_process_details 'SADABS; BRUKER, 2008'
_exptl_crystal_density_diffrn 2.419
_exptl_crystal_density_method 'not measured'
_exptl_crystal_F_000 2672
_refine_diff_density_max 3.912
_refine_diff_density_min -3.133
_refine_diff_density_rms 0.212
_refine_ls_extinction_coef 0.00010(2)
_refine_ls_extinction_expression Fc^*^=kFc[1+0.001xFc^2^\l^3^/sin(2\q)]^-1/4^
_refine_ls_extinction_method SHELXL
_refine_ls_goodness_of_fit_ref 1.135
_refine_ls_hydrogen_treatment mixed
_refine_ls_matrix_type full
_refine_ls_number_parameters 298
_refine_ls_number_reflns 6252
_refine_ls_number_restraints 0
_refine_ls_restrained_S_all 1.135
_refine_ls_R_factor_all 0.0583
_refine_ls_R_factor_gt 0.0455
_refine_ls_shift/su_max 0.002
_refine_ls_shift/su_mean 0.000
_refine_ls_structure_factor_coef Fsqd
_refine_ls_weighting_details 'calc w=1/[\s^2^(Fo^2^)+(0.0053P)^2^+70.9220P] where P=(Fo^2^+2Fc^2^)/3'
_refine_ls_weighting_scheme calc
_refine_ls_wR_factor_gt 0.0926
_refine_ls_wR_factor_ref 0.0968
_reflns_number_gt 5332
_reflns_number_total 6252
_reflns_threshold_expression >2sigma(I)
_cod_data_source_file JSSC-2014-219-43.cif
_cod_data_source_block 1
_cod_original_sg_symbol_H-M C2/c
_cod_database_code 1562217

loop_
_symmetry_equiv_pos_as_xyz
'x, y, z'
'-x, y, -z+1/2'
'x+1/2, y+1/2, z'
'-x+1/2, y+1/2, -z+1/2'
'-x, -y, -z'
'x, -y, z-1/2'
'-x+1/2, -y+1/2, -z'
'x+1/2, -y+1/2, z-1/2'

loop_
_atom_site_label
_atom_site_type_symbol
_atom_site_fract_x
_atom_site_fract_y
_atom_site_fract_z
_atom_site_U_iso_or_equiv
_atom_site_adp_type
_atom_site_occupancy
_atom_site_symmetry_multiplicity
_atom_site_calc_flag
_atom_site_refinement_flags
_atom_site_disorder_assembly
_atom_site_disorder_group
Pb1 Pb 0.134913(13) 1.10381(3) 0.142558(9) 0.02687(8) Uani 1 1 d . . .
N1A N 0.1499(3) 0.9788(7) 0.0523(2) 0.0334(12) Uani 1 1 d . . .
C1A C 0.0980(4) 0.8775(8) 0.0238(2) 0.0303(14) Uani 1 1 d . . .
C2A C 0.2060(4) 1.0159(10) 0.0317(3) 0.0435(18) Uani 1 1 d . . .
H2A H 0.2415 1.0860 0.0509 0.065 Uiso 1 1 calc R . .
C3A C 0.2144(5) 0.9548(12) -0.0176(3) 0.050(2) Uani 1 1 d . . .
H3A H 0.2547 0.9840 -0.0306 0.075 Uiso 1 1 calc R . .
C4A C 0.1636(5) 0.8531(11) -0.0462(3) 0.050(2) Uani 1 1 d . . .
H4A H 0.1685 0.8121 -0.0792 0.074 Uiso 1 1 calc R . .
C5A C 0.1029(4) 0.8094(9) -0.0256(3) 0.0378(16) Uani 1 1 d . . .
C6A C 0.0460(5) 0.7052(10) -0.0540(3) 0.050(2) Uani 1 1 d . . .
H6A H 0.0489 0.6608 -0.0869 0.075 Uiso 1 1 calc R . .
C7A C -0.0120(5) 0.6705(10) -0.0333(3) 0.048(2) Uani 1 1 d . . .
H7A H -0.0481 0.6014 -0.0523 0.072 Uiso 1 1 calc R . .
C8A C -0.0197(4) 0.7358(9) 0.0164(3) 0.0386(16) Uani 1 1 d . . .
C9A C -0.0784(4) 0.7022(10) 0.0392(4) 0.050(2) Uani 1 1 d . . .
H9A H -0.1155 0.6334 0.0213 0.075 Uiso 1 1 calc R . .
C10A C -0.0820(4) 0.7696(10) 0.0876(4) 0.0463(19) Uani 1 1 d . . .
H10A H -0.1210 0.7473 0.1030 0.070 Uiso 1 1 calc R . .
C11A C -0.0256(4) 0.8722(9) 0.1129(3) 0.0387(16) Uani 1 1 d . . .
H11A H -0.0281 0.9181 0.1457 0.058 Uiso 1 1 calc R . .
C12A C 0.0355(3) 0.8406(8) 0.0453(3) 0.0286(13) Uani 1 1 d . . .
N2A N 0.0315(3) 0.9086(7) 0.0931(2) 0.0313(12) Uani 1 1 d . . .
O1B O 0.0927(3) 1.0271(6) 0.2256(2) 0.0396(12) Uani 1 1 d . . .
O2B O 0.1454(3) 0.9576(7) 0.3132(2) 0.0415(12) Uani 1 1 d . . .
C1B C 0.1426(4) 0.9585(8) 0.2634(3) 0.0281(12) Uani 1 1 d . . .
C2B C 0.2042(3) 0.8764(8) 0.2459(3) 0.0300(13) Uani 1 1 d . . .
H2B1 H 0.2511 0.9318 0.2597 0.045 Uiso 1 1 calc R . .
H2B2 H 0.2112 0.7765 0.2628 0.045 Uiso 1 1 calc R . .
N1B N 0.1877(3) 0.8596(6) 0.1854(2) 0.0243(10) Uani 1 1 d . . .
H1B H 0.1520 0.7862 0.1739 0.029 Uiso 1 1 calc R . .
C3B C 0.2545(4) 0.8172(8) 0.1680(3) 0.0307(13) Uani 1 1 d . . .
H3B1 H 0.2385 0.7626 0.1331 0.046 Uiso 1 1 calc R . .
H3B2 H 0.2857 0.7494 0.1955 0.046 Uiso 1 1 calc R . .
C4B C 0.3010(3) 0.9536(8) 0.1611(2) 0.0275(12) Uani 1 1 d . . .
O3B O 0.2743(3) 1.0834(6) 0.1630(2) 0.0369(11) Uani 1 1 d . . .
O4B O 0.3629(3) 0.9278(7) 0.1520(2) 0.0418(12) Uani 1 1 d . . .
Pb2 Pb 0.02861(2) 0.24611(5) 0.271745(18) 0.02265(10) Uani 0.50 1 d P . .
O1C O 0.0906(4) 0.3581(6) 0.2033(3) 0.0552(17) Uani 1 1 d . . .
O2C O 0.1188(3) 0.5613(7) 0.1607(2) 0.0490(14) Uani 1 1 d . . .
C1C C 0.0870(4) 0.4967(8) 0.1920(3) 0.0344(15) Uani 1 1 d . . .
C2C C 0.0420(5) 0.5969(9) 0.2203(4) 0.050(2) Uani 1 1 d . . .
H2C1 H 0.0765 0.6648 0.2456 0.075 Uiso 1 1 calc R . .
H2C2 H 0.0078 0.6588 0.1923 0.075 Uiso 1 1 calc R . .
N1C N 0.0000 0.5176(10) 0.2500 0.038(2) Uani 1 2 d S . .
H1C H -0.0399 0.4995 0.2199 0.045 Uiso 0.50 1 d PR . .
O1W O -0.0554(6) 0.1981(14) 0.1813(4) 0.037(2) Uani 0.50 1 d P . .
H11W H -0.081(11) 0.14(2) 0.180(8) 0.055 Uiso 0.50 1 d P . .
H12W H -0.087(10) 0.29(2) 0.171(7) 0.055 Uiso 0.50 1 d P . .
O2W O 0.2048(4) 0.3937(8) 0.1074(2) 0.0481(14) Uani 1 1 d . . .
H21 H 0.178(6) 0.441(13) 0.123(4) 0.072 Uiso 1 1 d . . .
H22 H 0.247(6) 0.395(13) 0.129(4) 0.072 Uiso 1 1 d . . .

loop_
_atom_site_aniso_label
_atom_site_aniso_U_11
_atom_site_aniso_U_22
_atom_site_aniso_U_33
_atom_site_aniso_U_23
_atom_site_aniso_U_13
_atom_site_aniso_U_12
Pb1 0.03031(12) 0.02016(12) 0.02920(11) 0.00005(9) 0.00684(8) 0.00296(9)
N1A 0.032(3) 0.038(4) 0.030(2) -0.002(2) 0.008(2) -0.002(2)
C1A 0.028(3) 0.034(4) 0.026(3) 0.002(3) 0.003(2) 0.009(3)
C2A 0.039(4) 0.054(5) 0.038(3) 0.002(3) 0.011(3) -0.004(3)
C3A 0.052(5) 0.067(6) 0.035(3) 0.008(4) 0.019(3) 0.010(4)
C4A 0.056(5) 0.066(6) 0.028(3) 0.000(4) 0.013(3) 0.018(4)
C5A 0.043(4) 0.041(4) 0.025(3) -0.003(3) 0.002(3) 0.012(3)
C6A 0.063(5) 0.044(5) 0.034(3) -0.009(3) 0.000(4) 0.008(4)
C7A 0.050(5) 0.041(5) 0.038(4) -0.008(3) -0.011(3) -0.001(4)
C8A 0.032(3) 0.037(4) 0.038(3) 0.001(3) -0.005(3) 0.007(3)
C9A 0.034(4) 0.043(5) 0.065(5) -0.002(4) 0.000(4) -0.010(3)
C10A 0.032(4) 0.045(5) 0.063(5) 0.006(4) 0.015(4) -0.001(3)
C11A 0.033(3) 0.037(4) 0.047(4) 0.002(3) 0.012(3) 0.004(3)
C12A 0.026(3) 0.025(3) 0.030(3) 0.004(2) 0.001(2) 0.007(2)
N2A 0.029(3) 0.028(3) 0.037(3) 0.000(2) 0.009(2) 0.004(2)
O1B 0.044(3) 0.039(3) 0.040(2) 0.004(2) 0.020(2) 0.019(2)
O2B 0.046(3) 0.047(3) 0.037(2) 0.005(2) 0.020(2) 0.010(3)
C1B 0.030(3) 0.020(3) 0.038(3) -0.001(3) 0.014(3) 0.000(2)
C2B 0.026(3) 0.030(4) 0.036(3) 0.010(3) 0.011(2) 0.009(2)
N1B 0.022(2) 0.017(2) 0.035(2) 0.002(2) 0.009(2) 0.0008(18)
C3B 0.032(3) 0.023(3) 0.040(3) -0.002(3) 0.016(3) 0.001(3)
C4B 0.027(3) 0.030(3) 0.024(2) -0.002(2) 0.005(2) -0.003(2)
O3B 0.030(2) 0.027(3) 0.051(3) -0.001(2) 0.009(2) -0.0068(19)
O4B 0.031(2) 0.051(4) 0.047(3) -0.004(3) 0.017(2) -0.004(2)
Pb2 0.02237(19) 0.0194(2) 0.02837(19) 0.00081(16) 0.01067(16) 0.00107(16)
O1C 0.071(4) 0.021(3) 0.097(5) -0.005(3) 0.063(4) -0.001(3)
O2C 0.063(4) 0.034(3) 0.068(4) 0.001(3) 0.046(3) -0.009(3)
C1C 0.036(3) 0.020(3) 0.055(4) -0.005(3) 0.023(3) -0.006(3)
C2C 0.069(5) 0.021(4) 0.083(6) 0.004(4) 0.059(5) -0.001(3)
N1C 0.025(4) 0.024(4) 0.073(6) 0.000 0.026(4) 0.000
O1W 0.033(5) 0.035(6) 0.043(5) -0.009(5) 0.011(4) -0.010(4)
O2W 0.045(3) 0.058(4) 0.043(3) -0.005(3) 0.016(2) 0.001(3)

loop_
_atom_type_symbol
_atom_type_description
_atom_type_scat_dispersion_real
_atom_type_scat_dispersion_imag
_atom_type_scat_source
C C 0.0033 0.0016 'International Tables Vol C Tables 4.2.6.8 and 6.1.1.4'
H H 0.0000 0.0000 'International Tables Vol C Tables 4.2.6.8 and 6.1.1.4'
N N 0.0061 0.0033 'International Tables Vol C Tables 4.2.6.8 and 6.1.1.4'
O O 0.0106 0.0060 'International Tables Vol C Tables 4.2.6.8 and 6.1.1.4'
Pb Pb -3.3944 10.1111 'International Tables Vol C Tables 4.2.6.8 and 6.1.1.4'

loop_
_geom_angle_atom_site_label_1
_geom_angle_atom_site_label_2
_geom_angle_atom_site_label_3
_geom_angle
_geom_angle_site_symmetry_1
_geom_angle_site_symmetry_3
N1B Pb1 O3B 65.77(16) . .
N1B Pb1 O1B 65.39(16) . .
O3B Pb1 O1B 110.75(17) . .
N1B Pb1 N1A 83.39(18) . .
O3B Pb1 N1A 77.95(17) . .
O1B Pb1 N1A 137.87(19) . .
N1B Pb1 N2A 77.31(17) . .
O3B Pb1 N2A 128.86(17) . .
O1B Pb1 N2A 82.02(18) . .
N1A Pb1 N2A 63.27(18) . .
C2A N1A C1A 118.2(6) . .
C2A N1A Pb1 121.5(5) . .
C1A N1A Pb1 120.2(4) . .
N1A C1A C5A 122.2(6) . .
N1A C1A C12A 118.3(6) . .
C5A C1A C12A 119.5(7) . .
N1A C2A C3A 123.0(8) . .
N1A C2A H2A 118.5 . .
C3A C2A H2A 118.5 . .
C4A C3A C2A 119.6(8) . .
C4A C3A H3A 120.2 . .
C2A C3A H3A 120.2 . .
C3A C4A C5A 119.3(7) . .
C3A C4A H4A 120.3 . .
C5A C4A H4A 120.3 . .
C1A C5A C4A 117.6(7) . .
C1A C5A C6A 119.6(7) . .
C4A C5A C6A 122.8(7) . .
C7A C6A C5A 120.5(7) . .
C7A C6A H6A 119.8 . .
C5A C6A H6A 119.8 . .
C6A C7A C8A 122.3(8) . .
C6A C7A H7A 118.9 . .
C8A C7A H7A 118.9 . .
C9A C8A C12A 117.5(7) . .
C9A C8A C7A 123.9(8) . .
C12A C8A C7A 118.6(7) . .
C10A C9A C8A 120.6(7) . .
C10A C9A H9A 119.7 . .
C8A C9A H9A 119.7 . .
C9A C10A C11A 118.0(7) . .
C9A C10A H10A 121.0 . .
C11A C10A H10A 121.0 . .
N2A C11A C10A 123.9(7) . .
N2A C11A H11A 118.0 . .
C10A C11A H11A 118.0 . .
N2A C12A C8A 121.9(6) . .
N2A C12A C1A 118.6(6) . .
C8A C12A C1A 119.5(6) . .
C11A N2A C12A 118.1(6) . .
C11A N2A Pb1 122.2(5) . .
C12A N2A Pb1 119.7(4) . .
C1B O1B Pb1 114.5(4) . .
C1B O1B Pb2 109.5(4) . 1_565
Pb1 O1B Pb2 116.1(2) . 1_565
O2B C1B O1B 124.8(6) . .
O2B C1B C2B 118.0(6) . .
O1B C1B C2B 117.2(5) . .
N1B C2B C1B 113.1(5) . .
N1B C2B H2B1 109.0 . .
C1B C2B H2B1 109.0 . .
N1B C2B H2B2 109.0 . .
C1B C2B H2B2 109.0 . .
H2B1 C2B H2B2 107.8 . .
C3B N1B C2B 112.6(5) . .
C3B N1B Pb1 110.7(4) . .
C2B N1B Pb1 107.6(4) . .
C3B N1B H1B 108.6 . .
C2B N1B H1B 108.6 . .
Pb1 N1B H1B 108.6 . .
N1B C3B C4B 112.6(5) . .
N1B C3B H3B1 109.1 . .
C4B C3B H3B1 109.1 . .
N1B C3B H3B2 109.1 . .
C4B C3B H3B2 109.1 . .
H3B1 C3B H3B2 107.8 . .
O4B C4B O3B 124.4(6) . .
O4B C4B C3B 117.1(6) . .
O3B C4B C3B 118.4(5) . .
C4B O3B Pb1 117.1(4) . .
O1W Pb2 Pb2 146.3(5) 2 2
O1W Pb2 O1W 146.3(8) 2 .
Pb2 Pb2 O1W 16.3(3) 2 .
O1W Pb2 N1C 123.5(6) 2 .
Pb2 Pb2 N1C 74.93(5) 2 .
O1W Pb2 N1C 85.4(3) . .
O1W Pb2 O1C 131.1(5) 2 .
Pb2 Pb2 O1C 81.06(17) 2 .
O1W Pb2 O1C 73.8(3) . .
N1C Pb2 O1C 65.27(12) . .
O1W Pb2 O1C 92.2(5) 2 2
Pb2 Pb2 O1C 70.19(16) 2 2
O1W Pb2 O1C 86.0(3) . 2
N1C Pb2 O1C 63.38(12) . 2
O1C Pb2 O1C 125.8(2) . 2
O1W Pb2 O1B 93.4(5) 2 1_545
Pb2 Pb2 O1B 89.49(11) 2 1_545
O1W Pb2 O1B 73.3(3) . 1_545
N1C Pb2 O1B 133.66(11) . 1_545
O1C Pb2 O1B 69.37(17) . 1_545
O1C Pb2 O1B 150.01(18) 2 1_545
C1C O1C Pb2 122.0(4) . .
C1C O1C Pb2 115.0(4) . 2
Pb2 O1C Pb2 28.75(6) . 2
O2C C1C O1C 125.8(7) . .
O2C C1C C2C 116.6(7) . .
O1C C1C C2C 117.6(6) . .
N1C C2C C1C 114.6(7) . .
N1C C2C H2C1 108.6 . .
C1C C2C H2C1 108.6 . .
N1C C2C H2C2 108.6 . .
C1C C2C H2C2 108.6 . .
H2C1 C2C H2C2 107.6 . .
C2C N1C C2C 120.3(9) . 2
C2C N1C Pb2 118.6(4) . 2
C2C N1C Pb2 118.8(4) 2 2
C2C N1C Pb2 118.8(4) . .
C2C N1C Pb2 118.6(4) 2 .
Pb2 N1C Pb2 30.15(10) 2 .
C2C N1C H1C 95.0 . .
C2C N1C H1C 95.0 2 .
Pb2 N1C H1C 64.8 2 .
Pb2 N1C H1C 95.0 . .
Pb2 O1W Pb2 17.3(3) 2 .
Pb2 O1W H11W 112(10) 2 .
Pb2 O1W H11W 114(10) . .
Pb2 O1W H12W 91(10) 2 .
Pb2 O1W H12W 107(10) . .
H11W O1W H12W 106(10) . .
H21 O2W H22 107(10) . .

loop_
_geom_bond_atom_site_label_1
_geom_bond_atom_site_label_2
_geom_bond_distance
_geom_bond_site_symmetry_2
Pb1 N1B 2.479(5) .
Pb1 O3B 2.487(5) .
Pb1 O1B 2.518(5) .
Pb1 N1A 2.605(6) .
Pb1 N2A 2.611(6) .
N1A C2A 1.324(9) .
N1A C1A 1.358(9) .
C1A C5A 1.405(9) .
C1A C12A 1.442(9) .
C2A C3A 1.398(11) .
C2A H2A 0.9300 .
C3A C4A 1.349(13) .
C3A H3A 0.9300 .
C4A C5A 1.415(11) .
C4A H4A 0.9300 .
C5A C6A 1.427(12) .
C6A C7A 1.351(12) .
C6A H6A 0.9300 .
C7A C8A 1.419(11) .
C7A H7A 0.9300 .
C8A C9A 1.393(11) .
C8A C12A 1.415(10) .
C9A C10A 1.372(12) .
C9A H9A 0.9300 .
C10A C11A 1.392(11) .
C10A H10A 0.9300 .
C11A N2A 1.328(9) .
C11A H11A 0.9300 .
C12A N2A 1.361(8) .
O1B C1B 1.275(8) .
O1B Pb2 2.690(5) 1_565
O2B C1B 1.237(8) .
C1B C2B 1.516(9) .
C2B N1B 1.471(8) .
C2B H2B1 0.9700 .
C2B H2B2 0.9700 .
N1B C3B 1.469(8) .
N1B H1B 0.9100 .
C3B C4B 1.517(9) .
C3B H3B1 0.9700 .
C3B H3B2 0.9700 .
C4B O4B 1.249(8) .
C4B O3B 1.253(8) .
Pb2 O1W 1.218(10) 2
Pb2 Pb2 1.2887(9) 2
Pb2 O1W 2.400(10) .
Pb2 N1C 2.478(8) .
Pb2 O1C 2.521(6) .
Pb2 O1C 2.647(5) 2
Pb2 O1B 2.690(5) 1_545
O1C C1C 1.251(9) .
O1C Pb2 2.647(5) 2
O2C C1C 1.244(8) .
C1C C2C 1.520(10) .
C2C N1C 1.404(8) .
C2C H2C1 0.9700 .
C2C H2C2 0.9700 .
N1C C2C 1.404(8) 2
N1C Pb2 2.478(8) 2
N1C H1C 0.9100 .
O1W Pb2 1.218(10) 2
O1W H11W 0.7(2) .
O1W H12W 1.0(2) .
O2W H21 0.83(11) .
O2W H22 0.82(11) .

loop_
_geom_torsion_atom_site_label_1
_geom_torsion_atom_site_label_2
_geom_torsion_atom_site_label_3
_geom_torsion_atom_site_label_4
_geom_torsion
_geom_torsion_site_symmetry_1
_geom_torsion_site_symmetry_2
_geom_torsion_site_symmetry_3
_geom_torsion_site_symmetry_4
N1B Pb1 N1A C2A -102.9(6) . . . .
O3B Pb1 N1A C2A -36.3(6) . . . .
O1B Pb1 N1A C2A -144.0(5) . . . .
N2A Pb1 N1A C2A 178.0(6) . . . .
N1B Pb1 N1A C1A 79.9(5) . . . .
O3B Pb1 N1A C1A 146.4(5) . . . .
O1B Pb1 N1A C1A 38.7(6) . . . .
N2A Pb1 N1A C1A 0.8(5) . . . .
C2A N1A C1A C5A 1.4(10) . . . .
Pb1 N1A C1A C5A 178.7(5) . . . .
C2A N1A C1A C12A -178.0(7) . . . .
Pb1 N1A C1A C12A -0.7(8) . . . .
C1A N1A C2A C3A -0.5(12) . . . .
Pb1 N1A C2A C3A -177.9(6) . . . .
N1A C2A C3A C4A 0.1(14) . . . .
C2A C3A C4A C5A -0.4(13) . . . .
N1A C1A C5A C4A -1.6(11) . . . .
C12A C1A C5A C4A 177.7(6) . . . .
N1A C1A C5A C6A -179.2(7) . . . .
C12A C1A C5A C6A 0.1(10) . . . .
C3A C4A C5A C1A 1.1(12) . . . .
C3A C4A C5A C6A 178.6(8) . . . .
C1A C5A C6A C7A -0.7(12) . . . .
C4A C5A C6A C7A -178.1(8) . . . .
C5A C6A C7A C8A 0.7(13) . . . .
C6A C7A C8A C9A -179.6(8) . . . .
C6A C7A C8A C12A -0.1(12) . . . .
C12A C8A C9A C10A 0.3(12) . . . .
C7A C8A C9A C10A 179.8(8) . . . .
C8A C9A C10A C11A 0.2(13) . . . .
C9A C10A C11A N2A -0.1(13) . . . .
C9A C8A C12A N2A -0.9(10) . . . .
C7A C8A C12A N2A 179.5(7) . . . .
C9A C8A C12A C1A 179.1(7) . . . .
C7A C8A C12A C1A -0.4(10) . . . .
N1A C1A C12A N2A -0.1(9) . . . .
C5A C1A C12A N2A -179.6(6) . . . .
N1A C1A C12A C8A 179.8(6) . . . .
C5A C1A C12A C8A 0.4(9) . . . .
C10A C11A N2A C12A -0.5(11) . . . .
C10A C11A N2A Pb1 179.6(6) . . . .
C8A C12A N2A C11A 1.0(10) . . . .
C1A C12A N2A C11A -179.0(6) . . . .
C8A C12A N2A Pb1 -179.0(5) . . . .
C1A C12A N2A Pb1 0.9(8) . . . .
N1B Pb1 N2A C11A 90.1(5) . . . .
O3B Pb1 N2A C11A 134.0(5) . . . .
O1B Pb1 N2A C11A 23.7(5) . . . .
N1A Pb1 N2A C11A 179.1(6) . . . .
N1B Pb1 N2A C12A -89.8(5) . . . .
O3B Pb1 N2A C12A -46.0(5) . . . .
O1B Pb1 N2A C12A -156.2(5) . . . .
N1A Pb1 N2A C12A -0.8(4) . . . .
N1B Pb1 O1B C1B 35.3(5) . . . .
O3B Pb1 O1B C1B -13.7(5) . . . .
N1A Pb1 O1B C1B 81.2(5) . . . .
N2A Pb1 O1B C1B 114.9(5) . . . .
N1B Pb1 O1B Pb2 164.6(3) . . . 1_565
O3B Pb1 O1B Pb2 115.6(2) . . . 1_565
N1A Pb1 O1B Pb2 -149.5(2) . . . 1_565
N2A Pb1 O1B Pb2 -115.8(2) . . . 1_565
Pb1 O1B C1B O2B 153.5(6) . . . .
Pb2 O1B C1B O2B 21.0(9) 1_565 . . .
Pb1 O1B C1B C2B -24.6(8) . . . .
Pb2 O1B C1B C2B -157.2(5) 1_565 . . .
O2B C1B C2B N1B 168.9(6) . . . .
O1B C1B C2B N1B -12.9(9) . . . .
C1B C2B N1B C3B 165.0(5) . . . .
C1B C2B N1B Pb1 42.7(6) . . . .
O3B Pb1 N1B C3B -32.4(4) . . . .
O1B Pb1 N1B C3B -161.7(5) . . . .
N1A Pb1 N1B C3B 47.4(4) . . . .
N2A Pb1 N1B C3B 111.4(4) . . . .
O3B Pb1 N1B C2B 91.0(4) . . . .
O1B Pb1 N1B C2B -38.3(4) . . . .
N1A Pb1 N1B C2B 170.8(4) . . . .
N2A Pb1 N1B C2B -125.2(4) . . . .
C2B N1B C3B C4B -85.4(7) . . . .
Pb1 N1B C3B C4B 35.1(6) . . . .
N1B C3B C4B O4B 172.9(5) . . . .
N1B C3B C4B O3B -9.3(8) . . . .
O4B C4B O3B Pb1 155.2(5) . . . .
C3B C4B O3B Pb1 -22.4(7) . . . .
N1B Pb1 O3B C4B 30.4(4) . . . .
O1B Pb1 O3B C4B 79.2(5) . . . .
N1A Pb1 O3B C4B -57.7(5) . . . .
N2A Pb1 O3B C4B -17.4(6) . . . .
O1W Pb2 O1C C1C -107.3(10) 2 . . .
Pb2 Pb2 O1C C1C 84.0(7) 2 . . .
O1W Pb2 O1C C1C 99.0(7) . . . .
N1C Pb2 O1C C1C 6.5(6) . . . .
O1C Pb2 O1C C1C 26.4(6) 2 . . .
O1B Pb2 O1C C1C 176.8(7) 1_545 . . .
O1W Pb2 O1C Pb2 168.7(8) 2 . . 2
O1W Pb2 O1C Pb2 15.0(3) . . . 2
N1C Pb2 O1C Pb2 -77.45(10) . . . 2
O1C Pb2 O1C Pb2 -57.56(16) 2 . . 2
O1B Pb2 O1C Pb2 92.84(14) 1_545 . . 2
Pb2 O1C C1C O2C 176.6(6) . . . .
Pb2 O1C C1C O2C -151.6(7) 2 . . .
Pb2 O1C C1C C2C -1.3(10) . . . .
Pb2 O1C C1C C2C 30.5(10) 2 . . .
O2C C1C C2C N1C 172.9(7) . . . .
O1C C1C C2C N1C -9.0(12) . . . .
C1C C2C N1C C2C 177.8(10) . . . 2
C1C C2C N1C Pb2 -19.5(9) . . . 2
C1C C2C N1C Pb2 15.0(9) . . . .
O1W Pb2 N1C C2C 113.0(8) 2 . . .
Pb2 Pb2 N1C C2C -98.2(5) 2 . . .
O1W Pb2 N1C C2C -85.4(6) . . . .
O1C Pb2 N1C C2C -11.2(5) . . . .
O1C Pb2 N1C C2C -173.2(5) 2 . . .
O1B Pb2 N1C C2C -23.8(5) 1_545 . . .
O1W Pb2 N1C C2C -50.0(8) 2 . . 2
Pb2 Pb2 N1C C2C 98.8(5) 2 . . 2
O1W Pb2 N1C C2C 111.5(6) . . . 2
O1C Pb2 N1C C2C -174.2(5) . . . 2
O1C Pb2 N1C C2C 23.7(5) 2 . . 2
O1B Pb2 N1C C2C 173.1(5) 1_545 . . 2
O1W Pb2 N1C Pb2 -148.8(6) 2 . . 2
O1W Pb2 N1C Pb2 12.7(2) . . . 2
O1C Pb2 N1C Pb2 86.95(19) . . . 2
O1C Pb2 N1C Pb2 -75.07(18) 2 . . 2
O1B Pb2 N1C Pb2 74.34(17) 1_545 . . 2
O1W Pb2 O1W Pb2 102.5(16) 2 . . 2
N1C Pb2 O1W Pb2 -49.0(9) . . . 2
O1C Pb2 O1W Pb2 -114.6(10) . . . 2
O1C Pb2 O1W Pb2 14.5(9) 2 . . 2
O1B Pb2 O1W Pb2 172.6(10) 1_545 . . 2
